data_2103361
loop_
_publ_author_name
'Marsh, Richard E.'

_publ_section_title
;
 The space groups of point group <i>C</i>~3~: some corrections, some
 comments
;
_journal_issue 5
_journal_name_full 'Acta Crystallographica Section B'
_journal_page_first 893
_journal_page_last 899
_journal_paper_doi 10.1107/S0108768102011758
_journal_volume 58
_journal_year 2002
_chemical_formula_moiety 'C5 H13 N2 B'
_chemical_formula_sum 'C5 H13 B N2'
_symmetry_cell_setting trigonal
_symmetry_space_group_name_H-M 'P 32 2 1'
_cell_angle_alpha 90.00
_cell_angle_beta 90.00
_cell_angle_gamma 120.00
_cell_formula_units_Z 3
_cell_length_a 7.373
_cell_length_b 7.373
_cell_length_c 10.878
_cell_volume 512.116
_cod_data_source_file bk0117.cif
_cod_data_source_block KIHBIM
_cod_depositor_comments
;
 Adding the _cell_formula_units_Z and _chemical_formula_moiety data items
 after consulting the original publication.

 Antanas Vaitkus,
 2017-08-03
;
_cod_original_formula_sum 'C5 H13 N2 B'
_cod_database_code 2103361

loop_
_atom_site_label
_atom_site_fract_x
_atom_site_fract_y
_atom_site_fract_z
B 0.3968 0.3968 0.0
N 0.5961 0.4246 -0.0320
C1 0.6400 0.7596 0.0068
C3 0.6610 0.2700 -0.0408
C4 0.1840 0.1840 0.0
H1 0.6470 0.8375 -0.0672
H2 0.6940 0.8633 0.0699
H5 0.5402 0.1366 -0.0624
H6 0.7289 0.2641 0.0392
H7 0.7680 0.3082 -0.1048
